data_7041847
loop_
_publ_author_name
'Majumdar, Moumita'
'Saha, Sayantani'
'Dutta, Indranil'
'Sinha, Arup'
'Bera, Jitendra K.'

_publ_section_title
;
 Inter-ligand electronic coupling mediated through a dimetal bridge:
 dependence on metal ions and ancillary ligands.
;
_journal_issue 17
_journal_name_full 'Dalton transactions (Cambridge, England : 2003)'
_journal_page_first 5660
_journal_page_last 5669
_journal_paper_doi 10.1039/c6dt04679g
_journal_volume 46
_journal_year 2017
_chemical_formula_moiety 'C24 H16 Cl2 Cu2 N8 O8'
_chemical_formula_sum 'C26 H19 Cl2 Cu2 N9 O8'
_chemical_formula_weight 783.48
_chemical_name_systematic Compound6
_chemical_properties_physical ', Air-sensitive,Moisture-sensitive,Hygroscopic'
_space_group_crystal_system monoclinic
_space_group_IT_number 14
_space_group_name_Hall '-P 2yn'
_space_group_name_H-M_alt 'P 1 21/n 1'
_symmetry_space_group_name_Hall '-P 2yn'
_symmetry_space_group_name_H-M 'P 1 21/n 1'
_atom_sites_solution_hydrogens geom
_audit_creation_method SHELXL-2014/7
_audit_update_record
;
2016-11-23 deposited with the CCDC.
2017-01-26 downloaded from the CCDC.
;
_cell_angle_alpha 90
_cell_angle_beta 97.5930(10)
_cell_angle_gamma 90
_cell_formula_units_Z 4
_cell_length_a 8.8107(5)
_cell_length_b 13.3646(8)
_cell_length_c 23.9099(15)
_cell_measurement_reflns_used 4916
_cell_measurement_temperature 100(2)
_cell_measurement_theta_max 28.27
_cell_measurement_theta_min 2.30
_cell_volume 2790.7(3)
_computing_cell_refinement 'Bruker SAINT'
_computing_data_collection 'Bruker APEX2'
_computing_data_reduction 'Bruker SAINT'
_computing_molecular_graphics Diamond
_computing_publication_material ciftab
_computing_structure_refinement 'SHELXL-2014/7 (Sheldrick, 2014)'
_diffrn_ambient_temperature 100(2)
_diffrn_measured_fraction_theta_full 0.993
_diffrn_measured_fraction_theta_max 0.993
_diffrn_measurement_device_type 'Bruker SMART APEX'
_diffrn_measurement_method 'omega scans'
_diffrn_radiation_type MoK\a
_diffrn_radiation_wavelength 0.71073
_diffrn_reflns_av_R_equivalents 0.0347
_diffrn_reflns_av_unetI/netI 0.0396
_diffrn_reflns_Laue_measured_fraction_full 0.993
_diffrn_reflns_Laue_measured_fraction_max 0.993
_diffrn_reflns_limit_h_max 8
_diffrn_reflns_limit_h_min -10
_diffrn_reflns_limit_k_max 16
_diffrn_reflns_limit_k_min -15
_diffrn_reflns_limit_l_max 28
_diffrn_reflns_limit_l_min -28
_diffrn_reflns_number 14718
_diffrn_reflns_point_group_measured_fraction_full 0.993
_diffrn_reflns_point_group_measured_fraction_max 0.993
_diffrn_reflns_theta_full 25.242
_diffrn_reflns_theta_max 25.495
_diffrn_reflns_theta_min 2.297
_exptl_absorpt_coefficient_mu 1.786
_exptl_absorpt_correction_T_max 0.6346
_exptl_absorpt_correction_T_min 0.5902
_exptl_absorpt_correction_type empirical
_exptl_absorpt_process_details SADABS
_exptl_crystal_colour brown
_exptl_crystal_density_diffrn 1.865
_exptl_crystal_description block
_exptl_crystal_F_000 1576
_exptl_crystal_recrystallization_method 'Slow diffusion'
_exptl_crystal_size_max 0.330
_exptl_crystal_size_mid 0.300
_exptl_crystal_size_min 0.280
_refine_diff_density_max 1.517
_refine_diff_density_min -0.396
_refine_diff_density_rms 0.125
_refine_ls_extinction_method none
_refine_ls_goodness_of_fit_ref 1.082
_refine_ls_hydrogen_treatment constr
_refine_ls_matrix_type full
_refine_ls_number_parameters 425
_refine_ls_number_reflns 5160
_refine_ls_number_restraints 0
_refine_ls_restrained_S_all 1.082
_refine_ls_R_factor_all 0.0520
_refine_ls_R_factor_gt 0.0420
_refine_ls_shift/su_max 0.001
_refine_ls_shift/su_mean 0.000
_refine_ls_structure_factor_coef Fsqd
_refine_ls_weighting_details 'w=1/[\s^2^(Fo^2^)+(0.0670P)^2^+0.3627P] where P=(Fo^2^+2Fc^2^)/3'
_refine_ls_weighting_scheme calc
_refine_ls_wR_factor_gt 0.1042
_refine_ls_wR_factor_ref 0.1119
_reflns_Friedel_coverage 0.000
_reflns_number_gt 4226
_reflns_number_total 5160
_reflns_threshold_expression 'I > 2\s(I)'
_cod_data_source_file c6dt04679g2.cif
_cod_data_source_block Compound6
_cod_depositor_comments 'Adding full bibliography for 7041845--7041850.cif.'
_cod_database_code 7041847
_shelx_shelxl_version_number 2014/7
_shelx_space_group_comment
;
The symmetry employed for this shelxl refinement is uniquely defined
by the following loop, which should always be used as a source of
symmetry information in preference to the above space-group names.
They are only intended as comments.
;
_shelx_estimated_absorpt_t_min 0.590
_shelx_estimated_absorpt_t_max 0.635

loop_
_space_group_symop_operation_xyz
'x, y, z'
'-x+1/2, y+1/2, -z+1/2'
'-x, -y, -z'
'x-1/2, -y-1/2, z-1/2'

loop_
_atom_site_label
_atom_site_type_symbol
_atom_site_fract_x
_atom_site_fract_y
_atom_site_fract_z
_atom_site_U_iso_or_equiv
_atom_site_adp_type
_atom_site_occupancy
_atom_site_site_symmetry_order
_atom_site_calc_flag
_atom_site_refinement_flags_posn
_atom_site_refinement_flags_adp
Cu1 Cu 0.47893(4) 0.18386(3) 0.08305(2) 0.01731(13) Uani 1 1 d . .
Cu2 Cu 0.37763(4) 0.04922(3) 0.14864(2) 0.01740(13) Uani 1 1 d . .
Cl2 Cl 0.83460(9) -0.05784(6) 0.27497(3) 0.0232(2) Uani 1 1 d . .
N2 N 0.5063(3) -0.04647(19) 0.10875(11) 0.0157(6) Uani 1 1 d . .
N1 N 0.6017(3) 0.07831(19) 0.05528(11) 0.0161(6) Uani 1 1 d . .
N4 N 0.2964(3) -0.2768(2) 0.23074(12) 0.0237(6) Uani 1 1 d . .
C7 C 0.5799(4) -0.2186(2) 0.09904(13) 0.0181(7) Uani 1 1 d . .
H7 H 0.5664 -0.2867 0.1086 0.022 Uiso 1 1 calc R U
N8 N 0.6111(3) 0.5400(2) 0.06134(12) 0.0243(7) Uani 1 1 d . .
C3 C 0.7906(4) -0.0598(2) 0.00827(13) 0.0181(7) Uani 1 1 d . .
H3 H 0.8549 -0.1060 -0.0075 0.022 Uiso 1 1 calc R U
N7 N 0.5591(3) 0.3343(2) 0.06985(11) 0.0184(6) Uani 1 1 d . .
C9 C 0.4007(4) -0.1638(2) 0.16777(13) 0.0179(7) Uani 1 1 d . .
N5 N 0.1758(3) 0.1199(2) 0.12802(11) 0.0181(6) Uani 1 1 d . .
N6 N 0.3030(3) 0.2621(2) 0.10366(11) 0.0168(6) Uani 1 1 d . .
C16 C 0.0502(4) 0.2810(2) 0.13297(13) 0.0180(7) Uani 1 1 d . .
C2 C 0.7908(4) 0.0394(2) -0.00625(14) 0.0188(7) Uani 1 1 d . .
H2 H 0.8557 0.0631 -0.0321 0.023 Uiso 1 1 calc R U
C8 C 0.4985(3) -0.1422(2) 0.12392(13) 0.0159(7) Uani 1 1 d . .
C15 C -0.0796(4) 0.2330(3) 0.15016(13) 0.0212(7) Uani 1 1 d . .
H15 H -0.1639 0.2712 0.1593 0.025 Uiso 1 1 calc R U
C23 C 0.7141(4) 0.4729(3) 0.05037(14) 0.0220(7) Uani 1 1 d . .
H23 H 0.8081 0.4953 0.0393 0.026 Uiso 1 1 calc R U
C21 C 0.4547(4) 0.4012(2) 0.08082(12) 0.0177(7) Uani 1 1 d . .
C6 C 0.6769(4) -0.1939(2) 0.06170(14) 0.0184(7) Uani 1 1 d . .
H6 H 0.7334 -0.2443 0.0455 0.022 Uiso 1 1 calc R U
C11 C 0.2220(4) -0.1972(2) 0.24783(14) 0.0219(7) Uani 1 1 d . .
H11 H 0.1558 -0.2063 0.2757 0.026 Uiso 1 1 calc R U
O8 O 0.7905(4) -0.0673(2) 0.21537(11) 0.0407(7) Uani 1 1 d . .
C12 C 0.2382(4) -0.1020(3) 0.22610(13) 0.0205(7) Uani 1 1 d . .
H12 H 0.1847 -0.0477 0.2400 0.025 Uiso 1 1 calc R U
O5 O 0.9374(3) 0.0253(2) 0.28560(12) 0.0407(7) Uani 1 1 d . .
C4 C 0.6933(3) -0.0922(2) 0.04706(13) 0.0163(7) Uani 1 1 d . .
C20 C 0.3109(4) 0.3613(2) 0.09904(13) 0.0183(7) Uani 1 1 d . .
N3 N 0.3264(3) -0.0853(2) 0.18651(11) 0.0181(6) Uani 1 1 d . .
C17 C 0.1742(4) 0.2214(2) 0.12148(13) 0.0171(7) Uani 1 1 d . .
C19 C 0.1926(4) 0.4259(3) 0.11137(14) 0.0222(7) Uani 1 1 d . .
H19 H 0.2032 0.4963 0.1081 0.027 Uiso 1 1 calc R U
C5 C 0.6015(3) -0.0210(2) 0.07040(12) 0.0155(7) Uani 1 1 d . .
O6 O 0.9084(3) -0.14864(19) 0.29690(10) 0.0317(6) Uani 1 1 d . .
C18 C 0.0635(4) 0.3861(3) 0.12794(14) 0.0213(7) Uani 1 1 d . .
H18 H -0.0171 0.4286 0.1361 0.026 Uiso 1 1 calc R U
C1 C 0.6938(4) 0.1050(2) 0.01762(12) 0.0173(7) Uani 1 1 d . .
H1 H 0.6933 0.1732 0.0063 0.021 Uiso 1 1 calc R U
C14 C -0.0815(4) 0.1316(3) 0.15341(13) 0.0214(7) Uani 1 1 d . .
H14 H -0.1691 0.0976 0.1630 0.026 Uiso 1 1 calc R U
C10 C 0.3863(4) -0.2587(2) 0.19102(14) 0.0212(7) Uani 1 1 d . .
H10 H 0.4426 -0.3126 0.1781 0.025 Uiso 1 1 calc R U
C13 C 0.0490(4) 0.0774(3) 0.14226(13) 0.0208(7) Uani 1 1 d . .
H13 H 0.0464 0.0065 0.1451 0.025 Uiso 1 1 calc R U
C24 C 0.6888(4) 0.3707(2) 0.05452(13) 0.0192(7) Uani 1 1 d . .
H24 H 0.7659 0.3254 0.0462 0.023 Uiso 1 1 calc R U
C22 C 0.4813(4) 0.5036(3) 0.07661(14) 0.0222(7) Uani 1 1 d . .
H22 H 0.4046 0.5492 0.0849 0.027 Uiso 1 1 calc R U
O7 O 0.7025(4) -0.0414(2) 0.30275(15) 0.0517(9) Uani 1 1 d . .
Cl1 Cl 0.07487(9) 0.71444(6) 0.06211(3) 0.01883(19) Uani 1 1 d . .
O4 O 0.0179(3) 0.73684(19) 0.00389(10) 0.0286(6) Uani 1 1 d . .
O3 O 0.0537(3) 0.80035(17) 0.09642(10) 0.0242(5) Uani 1 1 d . .
O1 O 0.2358(3) 0.69049(18) 0.06601(10) 0.0250(6) Uani 1 1 d . .
O2 O -0.0063(3) 0.63036(19) 0.08060(11) 0.0322(6) Uani 1 1 d . .
N1S N 0.5062(3) 0.1208(2) 0.20926(12) 0.0228(6) Uani 1 1 d . .
C2S C 0.6534(4) 0.1916(3) 0.30180(15) 0.0300(9) Uani 1 1 d . .
H2S1 H 0.6180 0.2600 0.3072 0.045 Uiso 1 1 calc R U
H2S2 H 0.7636 0.1924 0.2994 0.045 Uiso 1 1 calc R U
H2S3 H 0.6334 0.1500 0.3338 0.045 Uiso 1 1 calc R U
C1S C 0.5720(4) 0.1507(2) 0.24987(15) 0.0218(7) Uani 1 1 d . .

loop_
_atom_site_aniso_label
_atom_site_aniso_U_11
_atom_site_aniso_U_22
_atom_site_aniso_U_33
_atom_site_aniso_U_23
_atom_site_aniso_U_13
_atom_site_aniso_U_12
Cu1 0.0155(2) 0.0145(2) 0.0219(2) -0.00025(16) 0.00273(17) 0.00275(15)
Cu2 0.0159(2) 0.0150(2) 0.0213(2) -0.00040(16) 0.00233(17) 0.00144(15)
Cl2 0.0222(4) 0.0207(4) 0.0277(4) 0.0022(3) 0.0069(4) 0.0000(3)
N2 0.0137(14) 0.0151(14) 0.0174(13) 0.0006(11) -0.0010(11) 0.0010(10)
N1 0.0124(13) 0.0139(13) 0.0212(13) 0.0010(11) -0.0009(11) 0.0000(11)
N4 0.0213(15) 0.0236(16) 0.0261(15) 0.0056(13) 0.0023(13) -0.0028(13)
C7 0.0175(17) 0.0121(16) 0.0241(17) 0.0011(13) 0.0004(14) -0.0010(13)
N8 0.0231(16) 0.0194(15) 0.0298(16) -0.0014(12) 0.0012(13) -0.0012(12)
C3 0.0114(16) 0.0218(18) 0.0205(16) -0.0052(13) 0.0004(13) 0.0021(13)
N7 0.0177(14) 0.0178(14) 0.0191(13) -0.0015(11) 0.0004(11) 0.0010(12)
C9 0.0136(16) 0.0173(17) 0.0213(16) -0.0009(13) -0.0033(13) -0.0017(13)
N5 0.0170(14) 0.0199(14) 0.0170(13) 0.0011(11) 0.0016(11) -0.0025(12)
N6 0.0135(13) 0.0183(14) 0.0175(13) 0.0011(11) -0.0021(11) -0.0007(11)
C16 0.0125(16) 0.0230(18) 0.0174(15) -0.0002(13) -0.0016(13) 0.0040(13)
C2 0.0140(16) 0.0216(18) 0.0210(16) 0.0013(14) 0.0029(13) -0.0014(13)
C8 0.0122(16) 0.0140(16) 0.0198(15) 0.0003(13) -0.0049(13) 0.0012(12)
C15 0.0145(16) 0.030(2) 0.0186(16) 0.0002(15) 0.0023(13) 0.0029(14)
C23 0.0196(18) 0.0223(18) 0.0237(17) -0.0003(15) 0.0015(14) 0.0000(14)
C21 0.0202(17) 0.0170(17) 0.0158(15) 0.0000(13) 0.0028(13) 0.0037(13)
C6 0.0146(16) 0.0155(16) 0.0237(17) -0.0033(13) -0.0025(14) 0.0035(13)
C11 0.0177(17) 0.0257(19) 0.0212(17) 0.0029(14) -0.0018(14) -0.0026(14)
O8 0.061(2) 0.0298(15) 0.0274(14) 0.0060(12) -0.0098(13) -0.0004(13)
C12 0.0192(17) 0.0217(18) 0.0203(16) 0.0009(14) 0.0007(14) 0.0018(14)
O5 0.0429(17) 0.0346(16) 0.0452(16) -0.0044(13) 0.0085(14) -0.0167(13)
C4 0.0122(15) 0.0174(16) 0.0180(15) -0.0012(13) -0.0028(12) -0.0008(13)
C20 0.0177(17) 0.0194(17) 0.0165(15) -0.0022(13) -0.0027(13) 0.0042(13)
N3 0.0169(14) 0.0209(14) 0.0156(13) -0.0003(11) -0.0011(11) -0.0004(12)
C17 0.0149(16) 0.0221(17) 0.0137(15) 0.0006(13) -0.0001(13) -0.0004(13)
C19 0.0223(18) 0.0215(17) 0.0223(17) 0.0022(14) 0.0014(14) 0.0042(15)
C5 0.0121(16) 0.0167(16) 0.0167(15) -0.0002(13) -0.0023(13) 0.0017(12)
O6 0.0353(15) 0.0295(14) 0.0283(13) 0.0007(11) -0.0030(12) 0.0088(12)
C18 0.0188(17) 0.0189(17) 0.0266(17) 0.0000(14) 0.0039(14) 0.0048(14)
C1 0.0166(16) 0.0180(17) 0.0163(15) 0.0000(13) -0.0012(13) -0.0008(13)
C14 0.0141(16) 0.029(2) 0.0206(16) 0.0036(14) 0.0002(13) -0.0039(14)
C10 0.0205(17) 0.0199(17) 0.0219(16) 0.0030(14) -0.0023(14) 0.0026(14)
C13 0.0236(18) 0.0195(17) 0.0183(16) 0.0005(14) -0.0007(14) 0.0001(14)
C24 0.0157(16) 0.0204(17) 0.0211(16) -0.0001(14) 0.0013(13) 0.0010(14)
C22 0.0209(18) 0.0199(18) 0.0256(17) 0.0009(14) 0.0026(14) 0.0037(14)
O7 0.0464(19) 0.0367(17) 0.081(2) 0.0199(16) 0.0430(18) 0.0101(14)
Cl1 0.0148(4) 0.0172(4) 0.0244(4) 0.0001(3) 0.0020(3) 0.0014(3)
O4 0.0248(13) 0.0335(15) 0.0258(13) 0.0002(11) -0.0030(11) 0.0105(11)
O3 0.0236(13) 0.0202(13) 0.0293(13) -0.0046(10) 0.0059(11) 0.0012(10)
O1 0.0131(12) 0.0310(14) 0.0302(13) -0.0005(11) 0.0002(10) 0.0056(10)
O2 0.0293(14) 0.0202(14) 0.0482(16) 0.0034(11) 0.0092(12) -0.0053(11)
N1S 0.0182(15) 0.0206(15) 0.0295(16) -0.0024(13) 0.0024(13) 0.0044(12)
C2S 0.031(2) 0.029(2) 0.0280(19) -0.0055(16) -0.0034(17) -0.0010(16)
C1S 0.0190(17) 0.0175(17) 0.0288(19) -0.0006(15) 0.0024(15) 0.0044(14)

loop_
_atom_type_symbol
_atom_type_description
_atom_type_scat_dispersion_real
_atom_type_scat_dispersion_imag
_atom_type_scat_source
C C 0.0033 0.0016 'International Tables Vol C Tables 4.2.6.8 and 6.1.1.4'
H H 0.0000 0.0000 'International Tables Vol C Tables 4.2.6.8 and 6.1.1.4'
N N 0.0061 0.0033 'International Tables Vol C Tables 4.2.6.8 and 6.1.1.4'
O O 0.0106 0.0060 'International Tables Vol C Tables 4.2.6.8 and 6.1.1.4'
Cu Cu 0.3201 1.2651 'International Tables Vol C Tables 4.2.6.8 and 6.1.1.4'
Cl Cl 0.1484 0.1585 'International Tables Vol C Tables 4.2.6.8 and 6.1.1.4'

loop_
_geom_angle_atom_site_label_1
_geom_angle_atom_site_label_2
_geom_angle_atom_site_label_3
_geom_angle
N1 Cu1 N6 162.47(11)
N1 Cu1 N7 114.58(10)
N6 Cu1 N7 80.08(10)
N1 Cu1 Cu2 87.43(8)
N6 Cu1 Cu2 82.77(8)
N7 Cu1 Cu2 150.16(7)
N1S Cu2 N5 110.85(11)
N1S Cu2 N2 110.49(11)
N5 Cu2 N2 135.21(10)
N1S Cu2 N3 103.64(11)
N5 Cu2 N3 105.98(10)
N2 Cu2 N3 80.05(10)
N1S Cu2 Cu1 84.17(9)
N5 Cu2 Cu1 83.75(8)
N2 Cu2 Cu1 84.02(7)
N3 Cu2 Cu1 163.89(7)
O7 Cl2 O8 110.2(2)
O7 Cl2 O5 109.38(19)
O8 Cl2 O5 109.06(17)
O7 Cl2 O6 108.39(17)
O8 Cl2 O6 109.72(15)
O5 Cl2 O6 110.11(17)
C8 N2 C5 118.7(3)
C8 N2 Cu2 115.1(2)
C5 N2 Cu2 126.1(2)
C1 N1 C5 117.1(3)
C1 N1 Cu1 116.8(2)
C5 N1 Cu1 126.1(2)
C10 N4 C11 115.7(3)
C6 C7 C8 119.8(3)
C23 N8 C22 116.1(3)
C2 C3 C4 119.0(3)
C21 N7 C24 116.6(3)
C21 N7 Cu1 110.3(2)
C24 N7 Cu1 133.1(2)
N3 C9 C10 120.1(3)
N3 C9 C8 116.2(3)
C10 C9 C8 123.7(3)
C13 N5 C17 117.0(3)
C13 N5 Cu2 118.6(2)
C17 N5 Cu2 119.3(2)
C20 N6 C17 118.2(3)
C20 N6 Cu1 116.9(2)
C17 N6 Cu1 124.9(2)
C17 C16 C18 118.0(3)
C17 C16 C15 118.4(3)
C18 C16 C15 123.5(3)
C3 C2 C1 118.8(3)
N2 C8 C7 121.9(3)
N2 C8 C9 116.0(3)
C7 C8 C9 122.2(3)
C14 C15 C16 119.0(3)
N8 C23 C24 122.0(3)
N7 C21 C22 121.1(3)
N7 C21 C20 116.9(3)
C22 C21 C20 122.0(3)
C7 C6 C4 119.4(3)
N4 C11 C12 122.2(3)
N3 C12 C11 121.5(3)
C5 C4 C3 118.8(3)
C5 C4 C6 117.9(3)
C3 C4 C6 123.2(3)
N6 C20 C19 122.9(3)
N6 C20 C21 115.8(3)
C19 C20 C21 121.3(3)
C12 N3 C9 117.7(3)
C12 N3 Cu2 129.6(2)
C9 N3 Cu2 112.6(2)
N5 C17 N6 115.5(3)
N5 C17 C16 122.4(3)
N6 C17 C16 122.0(3)
C18 C19 C20 119.3(3)
N2 C5 N1 116.1(3)
N2 C5 C4 122.2(3)
N1 C5 C4 121.8(3)
C19 C18 C16 119.6(3)
N1 C1 C2 124.4(3)
C15 C14 C13 119.0(3)
N4 C10 C9 122.7(3)
N5 C13 C14 123.9(3)
N7 C24 C23 121.9(3)
N8 C22 C21 122.3(3)
O2 Cl1 O3 110.04(15)
O2 Cl1 O1 109.38(15)
O3 Cl1 O1 109.90(14)
O2 Cl1 O4 109.59(15)
O3 Cl1 O4 109.21(14)
O1 Cl1 O4 108.69(15)
C1S N1S Cu2 168.8(3)
N1S C1S C2S 178.3(4)

loop_
_geom_bond_atom_site_label_1
_geom_bond_atom_site_label_2
_geom_bond_distance
Cu1 N1 1.947(3)
Cu1 N6 1.985(3)
Cu1 N7 2.168(3)
Cu1 Cu2 2.6199(5)
Cu2 N1S 1.966(3)
Cu2 N5 2.016(3)
Cu2 N2 2.029(3)
Cu2 N3 2.089(3)
Cl2 O7 1.431(3)
Cl2 O8 1.432(3)
Cl2 O5 1.435(3)
Cl2 O6 1.442(3)
N2 C8 1.334(4)
N2 C5 1.365(4)
N1 C1 1.338(4)
N1 C5 1.376(4)
N4 C10 1.336(4)
N4 C11 1.341(4)
C7 C6 1.356(5)
C7 C8 1.422(5)
N8 C23 1.327(4)
N8 C22 1.337(4)
C3 C2 1.370(4)
C3 C4 1.412(4)
N7 C21 1.333(4)
N7 C24 1.337(4)
C9 N3 1.344(4)
C9 C10 1.397(5)
C9 C8 1.471(5)
N5 C13 1.337(4)
N5 C17 1.366(4)
N6 C20 1.333(4)
N6 C17 1.376(4)
C16 C17 1.408(4)
C16 C18 1.416(5)
C16 C15 1.419(5)
C2 C1 1.398(5)
C15 C14 1.357(5)
C23 C24 1.389(5)
C21 C22 1.396(5)
C21 C20 1.492(5)
C6 C4 1.415(4)
C11 C12 1.389(5)
C12 N3 1.321(4)
C4 C5 1.411(4)
C20 C19 1.414(5)
C19 C18 1.361(5)
C14 C13 1.414(5)
Cl1 O2 1.433(3)
Cl1 O3 1.437(2)
Cl1 O1 1.444(2)
Cl1 O4 1.447(2)
N1S C1S 1.136(4)
C2S C1S 1.456(5)
